data_7201494
loop_
_publ_author_name
'Fu, Xiao-Fei'
'Yue, Yan-Feng'
'Guo, Rui'
'Li, Le-Le'
'Sun, Wei'
'Fang, Chen-Jie'
'Xu, Chun-Hu'
'Yan, Chun-Hua'

_publ_section_title
;
 An enhanced fluorescence in a tunable face-to-face \p&#x22EF;\p
 stacking assembly directed by the H-bonding
;
_journal_issue 11
_journal_name_full CrystEngComm
_journal_page_first 2268
_journal_paper_doi 10.1039/b910263a
_journal_volume 11
_journal_year 2009
_space_group_IT_number 1
_symmetry_cell_setting triclinic
_symmetry_Int_Tables_number 1
_symmetry_space_group_name_Hall 'P 1'
_symmetry_space_group_name_H-M 'P 1'
_audit_creation_date 2008-03-16
_audit_creation_method 'Materials Studio'
_cell_angle_alpha 89.9997
_cell_angle_beta 90.0000
_cell_angle_gamma 89.9996
_cell_length_a 18.9633
_cell_length_b 18.9628
_cell_length_c 16.7727
_cell_volume 6031.417
_cod_data_source_file ZIF-3.cif
_cod_data_source_block ZIF-3
_cod_original_sg_symbol_H-M P1
_cod_database_code 7201494

loop_
_symmetry_equiv_pos_as_xyz
x,y,z

loop_
_atom_site_label
_atom_site_type_symbol
_atom_site_fract_x
_atom_site_fract_y
_atom_site_fract_z
_atom_site_U_iso_or_equiv
_atom_site_adp_type
_atom_site_occupancy
Zn1 Zn 0.59194 0.18730 0.18129 0.00000 Uiso 1.00
Zn2 Zn 0.81270 0.40805 0.18129 0.00000 Uiso 1.00
C3 C 0.62301 0.32568 0.27385 0.00000 Uiso 1.00
C4 C 0.67432 0.37700 0.27386 0.00000 Uiso 1.00
H5 H 0.57986 0.31711 0.31438 0.00000 Uiso 1.00
H6 H 0.68289 0.42014 0.31438 0.00000 Uiso 1.00
C7 C 0.63827 0.04501 0.24759 0.00000 Uiso 1.00
C8 C 0.95499 0.36173 0.24759 0.00000 Uiso 1.00
H9 H 0.60355 0.01683 0.20789 0.00000 Uiso 1.00
H10 H 0.98316 0.39645 0.20788 0.00000 Uiso 1.00
C11 C 0.69352 0.13004 0.30771 0.00000 Uiso 1.00
C12 C 0.86996 0.30648 0.30771 0.00000 Uiso 1.00
H13 H 0.70786 0.18343 0.32250 0.00000 Uiso 1.00
H14 H 0.81657 0.29214 0.32250 0.00000 Uiso 1.00
C15 C 0.68039 0.13718 0.04100 0.00000 Uiso 1.00
C16 C 0.86282 0.31959 0.04100 0.00000 Uiso 1.00
H17 H 0.71938 0.11879 0.08273 0.00000 Uiso 1.00
H18 H 0.88121 0.28059 0.08273 0.00000 Uiso 1.00
C19 C 0.43306 0.21808 0.16294 0.00000 Uiso 1.00
C20 C 0.78193 0.56693 0.16294 0.00000 Uiso 1.00
H21 H 0.44339 0.25807 0.11898 0.00000 Uiso 1.00
H22 H 0.74194 0.55659 0.11899 0.00000 Uiso 1.00
N23 N 0.63388 0.28249 0.20872 0.00000 Uiso 1.00
N24 N 0.71751 0.36612 0.20872 0.00000 Uiso 1.00
N25 N 0.64284 0.11593 0.25091 0.00000 Uiso 1.00
N26 N 0.88407 0.35716 0.25091 0.00000 Uiso 1.00
N27 N 0.61726 0.16536 0.06681 0.00000 Uiso 1.00
N28 N 0.83464 0.38271 0.06681 0.00000 Uiso 1.00
N29 N 0.48702 0.18281 0.20118 0.00000 Uiso 1.00
N30 N 0.81720 0.51298 0.20117 0.00000 Uiso 1.00
C31 C 0.58128 0.18157 0.00000 0.00000 Uiso 1.00
C32 C 0.81844 0.41870 0.00000 0.00000 Uiso 1.00
H33 H 0.52911 0.20410 0.00000 0.00000 Uiso 1.00
H34 H 0.79592 0.47088 0.00000 0.00000 Uiso 1.00
C35 C 0.69119 0.30881 0.17164 0.00000 Uiso 1.00
H36 H 0.71349 0.28651 0.11803 0.00000 Uiso 1.00
Zn37 Zn 0.40806 0.81270 0.18129 0.00000 Uiso 1.00
Zn38 Zn 0.18731 0.59195 0.18129 0.00000 Uiso 1.00
C39 C 0.37699 0.67434 0.27386 0.00000 Uiso 1.00
C40 C 0.32569 0.62302 0.27386 0.00000 Uiso 1.00
H41 H 0.42013 0.68294 0.31439 0.00000 Uiso 1.00
H42 H 0.31711 0.57987 0.31438 0.00000 Uiso 1.00
C43 C 0.36172 0.95499 0.24759 0.00000 Uiso 1.00
C44 C 0.04501 0.63828 0.24759 0.00000 Uiso 1.00
H45 H 0.39645 0.98316 0.20789 0.00000 Uiso 1.00
H46 H 0.01684 0.60355 0.20788 0.00000 Uiso 1.00
C47 C 0.30648 0.86996 0.30771 0.00000 Uiso 1.00
C48 C 0.13004 0.69352 0.30771 0.00000 Uiso 1.00
H49 H 0.29214 0.81657 0.32250 0.00000 Uiso 1.00
H50 H 0.18343 0.70786 0.32250 0.00000 Uiso 1.00
C51 C 0.31964 0.86283 0.04100 0.00000 Uiso 1.00
C52 C 0.13718 0.68041 0.04100 0.00000 Uiso 1.00
H53 H 0.28065 0.88123 0.08274 0.00000 Uiso 1.00
H54 H 0.11879 0.71941 0.08273 0.00000 Uiso 1.00
C55 C 0.56694 0.78193 0.16295 0.00000 Uiso 1.00
C56 C 0.21808 0.43307 0.16293 0.00000 Uiso 1.00
H57 H 0.55660 0.74194 0.11899 0.00000 Uiso 1.00
H58 H 0.25807 0.44340 0.11898 0.00000 Uiso 1.00
N59 N 0.36611 0.71752 0.20871 0.00000 Uiso 1.00
N60 N 0.28250 0.63388 0.20872 0.00000 Uiso 1.00
N61 N 0.35716 0.88407 0.25091 0.00000 Uiso 1.00
N62 N 0.11593 0.64284 0.25091 0.00000 Uiso 1.00
N63 N 0.38275 0.83464 0.06681 0.00000 Uiso 1.00
N64 N 0.16536 0.61729 0.06681 0.00000 Uiso 1.00
N65 N 0.51298 0.81720 0.20117 0.00000 Uiso 1.00
N66 N 0.18282 0.48702 0.20118 0.00000 Uiso 1.00
C67 C 0.41874 0.81842 0.00000 0.00000 Uiso 1.00
C68 C 0.18156 0.58130 0.00000 0.00000 Uiso 1.00
H69 H 0.47091 0.79589 0.00000 0.00000 Uiso 1.00
H70 H 0.20408 0.52912 0.00000 0.00000 Uiso 1.00
C71 C 0.30881 0.69119 0.17163 0.00000 Uiso 1.00
H72 H 0.28651 0.71349 0.11803 0.00000 Uiso 1.00
Zn73 Zn 0.31270 0.09194 0.68130 0.00000 Uiso 1.00
Zn74 Zn 0.09195 0.31270 0.31871 0.00000 Uiso 1.00
Zn75 Zn 0.31270 0.09195 0.31871 0.00000 Uiso 1.00
Zn76 Zn 0.09194 0.31270 0.68129 0.00000 Uiso 1.00
C77 C 0.17430 0.12298 0.77382 0.00000 Uiso 1.00
C78 C 0.12298 0.17430 0.22620 0.00000 Uiso 1.00
C79 C 0.17430 0.12298 0.22620 0.00000 Uiso 1.00
C80 C 0.12298 0.17430 0.77382 0.00000 Uiso 1.00
H81 H 0.18287 0.07982 0.81434 0.00000 Uiso 1.00
H82 H 0.07983 0.18287 0.18568 0.00000 Uiso 1.00
H83 H 0.18287 0.07983 0.18568 0.00000 Uiso 1.00
H84 H 0.07982 0.18287 0.81433 0.00000 Uiso 1.00
C85 C 0.45499 0.13829 0.74758 0.00000 Uiso 1.00
C86 C 0.13830 0.45498 0.25241 0.00000 Uiso 1.00
C87 C 0.45499 0.13829 0.25241 0.00000 Uiso 1.00
C88 C 0.13829 0.45499 0.74759 0.00000 Uiso 1.00
H89 H 0.48317 0.10357 0.70788 0.00000 Uiso 1.00
H90 H 0.10358 0.48316 0.29212 0.00000 Uiso 1.00
H91 H 0.48317 0.10357 0.29212 0.00000 Uiso 1.00
H92 H 0.10357 0.48317 0.70788 0.00000 Uiso 1.00
C93 C 0.36996 0.19353 0.80771 0.00000 Uiso 1.00
C94 C 0.19352 0.36996 0.19226 0.00000 Uiso 1.00
C95 C 0.36995 0.19353 0.19229 0.00000 Uiso 1.00
C96 C 0.19353 0.36995 0.80771 0.00000 Uiso 1.00
H97 H 0.31657 0.20786 0.82250 0.00000 Uiso 1.00
H98 H 0.20785 0.31657 0.17744 0.00000 Uiso 1.00
H99 H 0.31657 0.20786 0.17750 0.00000 Uiso 1.00
H100 H 0.20786 0.31656 0.82250 0.00000 Uiso 1.00
C101 C 0.36282 0.18038 0.54101 0.00000 Uiso 1.00
C102 C 0.18039 0.36283 0.45902 0.00000 Uiso 1.00
C103 C 0.36283 0.18039 0.45902 0.00000 Uiso 1.00
C104 C 0.18038 0.36282 0.54101 0.00000 Uiso 1.00
H105 H 0.38121 0.21938 0.58275 0.00000 Uiso 1.00
H106 H 0.21940 0.38122 0.41730 0.00000 Uiso 1.00
H107 H 0.38122 0.21940 0.41730 0.00000 Uiso 1.00
H108 H 0.21938 0.38121 0.58275 0.00000 Uiso 1.00
N109 N 0.21750 0.13387 0.70870 0.00000 Uiso 1.00
N110 N 0.13387 0.21750 0.29132 0.00000 Uiso 1.00
N111 N 0.21750 0.13387 0.29132 0.00000 Uiso 1.00
N112 N 0.13387 0.21750 0.70870 0.00000 Uiso 1.00
N113 N 0.38407 0.14286 0.75090 0.00000 Uiso 1.00
N114 N 0.14286 0.38407 0.24908 0.00000 Uiso 1.00
N115 N 0.38407 0.14286 0.24910 0.00000 Uiso 1.00
N116 N 0.14286 0.38407 0.75090 0.00000 Uiso 1.00
N117 N 0.33464 0.11726 0.56681 0.00000 Uiso 1.00
N118 N 0.11727 0.33465 0.43320 0.00000 Uiso 1.00
N119 N 0.33465 0.11727 0.43320 0.00000 Uiso 1.00
N120 N 0.11726 0.33464 0.56681 0.00000 Uiso 1.00
N121 N 0.31720 0.98702 0.70117 0.00000 Uiso 1.00
N122 N 0.98702 0.31721 0.29883 0.00000 Uiso 1.00
N123 N 0.31720 0.98702 0.29883 0.00000 Uiso 1.00
N124 N 0.98702 0.31720 0.70117 0.00000 Uiso 1.00
C125 C 0.31843 0.08128 0.50000 0.00000 Uiso 1.00
C126 C 0.08128 0.31843 0.50000 0.00000 Uiso 1.00
H127 H 0.29590 0.02910 0.50000 0.00000 Uiso 1.00
H128 H 0.02911 0.29590 0.50000 0.00000 Uiso 1.00
C129 C 0.19120 0.19120 0.67163 0.00000 Uiso 1.00
C130 C 0.19119 0.19119 0.32840 0.00000 Uiso 1.00
H131 H 0.21350 0.21350 0.61803 0.00000 Uiso 1.00
H132 H 0.21350 0.21350 0.38199 0.00000 Uiso 1.00
Zn133 Zn 0.68730 0.90806 0.68129 0.00000 Uiso 1.00
Zn134 Zn 0.90806 0.68729 0.31871 0.00000 Uiso 1.00
Zn135 Zn 0.68730 0.90805 0.31872 0.00000 Uiso 1.00
Zn136 Zn 0.90806 0.68730 0.68129 0.00000 Uiso 1.00
C137 C 0.82569 0.87699 0.77384 0.00000 Uiso 1.00
C138 C 0.87700 0.82567 0.22619 0.00000 Uiso 1.00
C139 C 0.82569 0.87699 0.22619 0.00000 Uiso 1.00
C140 C 0.87700 0.82567 0.77383 0.00000 Uiso 1.00
H141 H 0.81712 0.92015 0.81434 0.00000 Uiso 1.00
H142 H 0.92014 0.81706 0.18567 0.00000 Uiso 1.00
H143 H 0.81712 0.92015 0.18567 0.00000 Uiso 1.00
H144 H 0.92015 0.81707 0.81435 0.00000 Uiso 1.00
C145 C 0.54501 0.86172 0.74759 0.00000 Uiso 1.00
C146 C 0.86172 0.54502 0.25241 0.00000 Uiso 1.00
C147 C 0.54501 0.86173 0.25241 0.00000 Uiso 1.00
C148 C 0.86172 0.54501 0.74759 0.00000 Uiso 1.00
H149 H 0.51684 0.89645 0.70788 0.00000 Uiso 1.00
H150 H 0.89644 0.51684 0.29211 0.00000 Uiso 1.00
H151 H 0.51684 0.89645 0.29212 0.00000 Uiso 1.00
H152 H 0.89645 0.51683 0.70789 0.00000 Uiso 1.00
C153 C 0.63004 0.80648 0.80771 0.00000 Uiso 1.00
C154 C 0.80648 0.63004 0.19227 0.00000 Uiso 1.00
C155 C 0.63004 0.80648 0.19229 0.00000 Uiso 1.00
C156 C 0.80648 0.63004 0.80771 0.00000 Uiso 1.00
H157 H 0.68343 0.79214 0.82250 0.00000 Uiso 1.00
H158 H 0.79215 0.68343 0.17745 0.00000 Uiso 1.00
H159 H 0.68343 0.79214 0.17750 0.00000 Uiso 1.00
H160 H 0.79214 0.68343 0.82250 0.00000 Uiso 1.00
C161 C 0.63718 0.81960 0.54101 0.00000 Uiso 1.00
C162 C 0.81963 0.63717 0.45902 0.00000 Uiso 1.00
C163 C 0.63717 0.81959 0.45902 0.00000 Uiso 1.00
C164 C 0.81964 0.63717 0.54101 0.00000 Uiso 1.00
H165 H 0.61879 0.78060 0.58275 0.00000 Uiso 1.00
H166 H 0.78064 0.61877 0.41729 0.00000 Uiso 1.00
H167 H 0.61879 0.78058 0.41730 0.00000 Uiso 1.00
H168 H 0.78066 0.61877 0.58276 0.00000 Uiso 1.00
N169 N 0.78249 0.86612 0.70870 0.00000 Uiso 1.00
N170 N 0.86611 0.78248 0.29133 0.00000 Uiso 1.00
N171 N 0.78250 0.86612 0.29132 0.00000 Uiso 1.00
N172 N 0.86611 0.78248 0.70870 0.00000 Uiso 1.00
N173 N 0.61593 0.85716 0.75091 0.00000 Uiso 1.00
N174 N 0.85716 0.61593 0.24908 0.00000 Uiso 1.00
N175 N 0.61593 0.85716 0.24909 0.00000 Uiso 1.00
N176 N 0.85716 0.61593 0.75091 0.00000 Uiso 1.00
N177 N 0.66536 0.88272 0.56682 0.00000 Uiso 1.00
N178 N 0.88275 0.66536 0.43320 0.00000 Uiso 1.00
N179 N 0.66535 0.88271 0.43320 0.00000 Uiso 1.00
N180 N 0.88276 0.66536 0.56681 0.00000 Uiso 1.00
N181 N 0.68280 0.01298 0.70117 0.00000 Uiso 1.00
N182 N 0.01298 0.68280 0.29883 0.00000 Uiso 1.00
N183 N 0.68279 0.01298 0.29883 0.00000 Uiso 1.00
N184 N 0.01298 0.68280 0.70117 0.00000 Uiso 1.00
C185 C 0.68156 0.91870 0.50000 0.00000 Uiso 1.00
C186 C 0.91874 0.68158 0.50000 0.00000 Uiso 1.00
H187 H 0.70408 0.97088 0.50000 0.00000 Uiso 1.00
H188 H 0.97092 0.70411 0.50000 0.00000 Uiso 1.00
C189 C 0.80880 0.80880 0.67162 0.00000 Uiso 1.00
C190 C 0.80880 0.80880 0.32841 0.00000 Uiso 1.00
H191 H 0.78650 0.78650 0.61801 0.00000 Uiso 1.00
H192 H 0.78650 0.78651 0.38201 0.00000 Uiso 1.00
Zn193 Zn 0.18730 0.59194 0.81871 0.00000 Uiso 1.00
Zn194 Zn 0.40806 0.81270 0.81871 0.00000 Uiso 1.00
C195 C 0.32569 0.62301 0.72619 0.00000 Uiso 1.00
C196 C 0.37700 0.67433 0.72619 0.00000 Uiso 1.00
H197 H 0.31712 0.57985 0.68567 0.00000 Uiso 1.00
H198 H 0.42014 0.68294 0.68567 0.00000 Uiso 1.00
C199 C 0.04501 0.63828 0.75241 0.00000 Uiso 1.00
C200 C 0.36172 0.95499 0.75241 0.00000 Uiso 1.00
H201 H 0.01684 0.60355 0.79212 0.00000 Uiso 1.00
H202 H 0.39645 0.98316 0.79211 0.00000 Uiso 1.00
C203 C 0.13004 0.69352 0.69229 0.00000 Uiso 1.00
C204 C 0.30648 0.86996 0.69229 0.00000 Uiso 1.00
H205 H 0.18343 0.70786 0.67750 0.00000 Uiso 1.00
H206 H 0.29214 0.81657 0.67750 0.00000 Uiso 1.00
C207 C 0.13718 0.68041 0.95901 0.00000 Uiso 1.00
C208 C 0.31964 0.86283 0.95901 0.00000 Uiso 1.00
H209 H 0.11879 0.71941 0.91727 0.00000 Uiso 1.00
H210 H 0.28065 0.88123 0.91726 0.00000 Uiso 1.00
C211 C 0.21808 0.43306 0.83706 0.00000 Uiso 1.00
C212 C 0.56694 0.78193 0.83705 0.00000 Uiso 1.00
H213 H 0.25807 0.44340 0.88102 0.00000 Uiso 1.00
H214 H 0.55660 0.74194 0.88101 0.00000 Uiso 1.00
N215 N 0.28250 0.63388 0.79132 0.00000 Uiso 1.00
N216 N 0.36611 0.71752 0.79132 0.00000 Uiso 1.00
N217 N 0.11593 0.64284 0.74909 0.00000 Uiso 1.00
N218 N 0.35716 0.88407 0.74909 0.00000 Uiso 1.00
N219 N 0.16535 0.61728 0.93319 0.00000 Uiso 1.00
N220 N 0.38276 0.83464 0.93320 0.00000 Uiso 1.00
N221 N 0.18281 0.48702 0.79883 0.00000 Uiso 1.00
N222 N 0.51298 0.81720 0.79883 0.00000 Uiso 1.00
C223 C 0.30880 0.69120 0.82841 0.00000 Uiso 1.00
H224 H 0.28650 0.71349 0.88201 0.00000 Uiso 1.00
Zn225 Zn 0.81270 0.40806 0.81871 0.00000 Uiso 1.00
Zn226 Zn 0.59194 0.18730 0.81871 0.00000 Uiso 1.00
C227 C 0.67431 0.37700 0.72619 0.00000 Uiso 1.00
C228 C 0.62300 0.32569 0.72619 0.00000 Uiso 1.00
H229 H 0.68289 0.42016 0.68567 0.00000 Uiso 1.00
H230 H 0.57984 0.31711 0.68568 0.00000 Uiso 1.00
C231 C 0.95499 0.36173 0.75241 0.00000 Uiso 1.00
C232 C 0.63828 0.04501 0.75241 0.00000 Uiso 1.00
H233 H 0.98316 0.39645 0.79212 0.00000 Uiso 1.00
H234 H 0.60355 0.01684 0.79211 0.00000 Uiso 1.00
C235 C 0.86996 0.30648 0.69229 0.00000 Uiso 1.00
C236 C 0.69352 0.13005 0.69229 0.00000 Uiso 1.00
H237 H 0.81657 0.29214 0.67750 0.00000 Uiso 1.00
H238 H 0.70786 0.18343 0.67750 0.00000 Uiso 1.00
C239 C 0.86282 0.31959 0.95901 0.00000 Uiso 1.00
C240 C 0.68039 0.13717 0.95901 0.00000 Uiso 1.00
H241 H 0.88121 0.28059 0.91727 0.00000 Uiso 1.00
H242 H 0.71938 0.11879 0.91727 0.00000 Uiso 1.00
C243 C 0.78193 0.56694 0.83705 0.00000 Uiso 1.00
C244 C 0.43306 0.21808 0.83706 0.00000 Uiso 1.00
H245 H 0.74194 0.55660 0.88100 0.00000 Uiso 1.00
H246 H 0.44340 0.25807 0.88102 0.00000 Uiso 1.00
N247 N 0.71751 0.36612 0.79132 0.00000 Uiso 1.00
N248 N 0.63388 0.28249 0.79132 0.00000 Uiso 1.00
N249 N 0.88407 0.35716 0.74909 0.00000 Uiso 1.00
N250 N 0.64284 0.11593 0.74909 0.00000 Uiso 1.00
N251 N 0.83465 0.38271 0.93319 0.00000 Uiso 1.00
N252 N 0.61726 0.16535 0.93319 0.00000 Uiso 1.00
N253 N 0.81720 0.51298 0.79883 0.00000 Uiso 1.00
N254 N 0.48702 0.18281 0.79882 0.00000 Uiso 1.00
C255 C 0.69120 0.30880 0.82840 0.00000 Uiso 1.00
H256 H 0.71350 0.28650 0.88200 0.00000 Uiso 1.00
C257 C 0.28193 0.93306 0.66295 0.00000 Uiso 1.00
C258 C 0.28193 0.93306 0.33705 0.00000 Uiso 1.00
H259 H 0.24194 0.94340 0.61900 0.00000 Uiso 1.00
H260 H 0.24194 0.94340 0.38100 0.00000 Uiso 1.00
C261 C 0.71807 0.06694 0.66295 0.00000 Uiso 1.00
C262 C 0.71807 0.06694 0.33705 0.00000 Uiso 1.00
H263 H 0.75806 0.05660 0.61900 0.00000 Uiso 1.00
H264 H 0.75806 0.05660 0.38100 0.00000 Uiso 1.00
C265 C 0.06694 0.71807 0.33705 0.00000 Uiso 1.00
C266 C 0.06694 0.71807 0.66295 0.00000 Uiso 1.00
H267 H 0.05660 0.75806 0.38101 0.00000 Uiso 1.00
H268 H 0.05660 0.75806 0.61899 0.00000 Uiso 1.00
C269 C 0.93306 0.28193 0.33705 0.00000 Uiso 1.00
C270 C 0.93306 0.28193 0.66295 0.00000 Uiso 1.00
H271 H 0.94340 0.24194 0.38101 0.00000 Uiso 1.00
H272 H 0.94340 0.24194 0.61899 0.00000 Uiso 1.00
